data_4026995
loop_
_publ_author_name
'Sravan K. Surampudi'
'G. Nagarjuna'
'Daiki Okamoto'
'Piyali D. Chaudhuri'
'D. Venkataraman'

_publ_contact_author_address
;
Department of Chemistry
University of Massachusetts Amherst
710 N. Pleasant Street
Amherst, MA 01003
;
_publ_contact_author_email dv@chem.umass.edu
_publ_contact_author_fax 413-545-4490
_publ_contact_author_name 'Dhandapani Venkataraman'
_publ_contact_author_phone 413-545-2028
_publ_section_title
;
 Apical Functionalization of Chiral Heterohelicenes
;
_journal_name_full 'Journal of Organic Chemistry'
_journal_page_first 2074
_journal_page_last 2079
_journal_paper_doi 10.1021/jo202623u
_journal_volume 77
_journal_year 2012
_chemical_compound_source 'synthesis as described'
_chemical_formula_moiety 'C21 H16 Br1 O5'
_chemical_formula_sum 'C21 H16 Br N O5'
_chemical_formula_weight 442.26
_chemical_name_systematic
;
 ?
;
_space_group_IT_number 2
_symmetry_cell_setting triclinic
_symmetry_Int_Tables_number 2
_symmetry_space_group_name_Hall '-P 1'
_symmetry_space_group_name_H-M 'P -1'
_atom_sites_solution_hydrogens geom
_atom_sites_solution_primary direct
_atom_sites_solution_secondary difmap
_audit_conform_dict_location ftp://ftp.iucr.org/pub/cif_core.dic
_audit_conform_dict_name cif_core.dic
_audit_conform_dict_version 2.4
_audit_creation_date 2011-12-16T16:48:22-00:00
_audit_creation_method 'WinGX routine CIF_UPDATE'
_cell_angle_alpha 85.7770(10)
_cell_angle_beta 82.9200(10)
_cell_angle_gamma 82.2350(10)
_cell_formula_units_Z 2
_cell_length_a 8.7822(2)
_cell_length_b 10.8031(2)
_cell_length_c 10.9890(2)
_cell_measurement_reflns_used 3442
_cell_measurement_temperature 293(2)
_cell_measurement_theta_max 25.028
_cell_measurement_theta_min 4.076
_cell_measurement_wavelength 0.71073
_cell_volume 1023.42(4)
_computing_cell_refinement 'HKL Scalepack (Otwinowski & Minor 1997)'
_computing_data_collection 'Collect (Bruker AXS BV, 1997-2004)'
_computing_data_reduction 'HKL Denzo and Scalepack (Otwinowski & Minor 1997)'
_computing_molecular_graphics 'Ortep-3 for Windows (Farrugia, 1997)'
_computing_publication_material 'WinGX publication routines (Farrugia, 1999)'
_computing_structure_refinement 'SHELXL-97 (Sheldrick, 1997)'
_computing_structure_solution 'SHELXS-97 (Sheldrick, 1990)'
_diffrn_ambient_temperature 293(2)
_diffrn_detector 'CCD plate'
_diffrn_detector_area_resol_mean 9
_diffrn_measured_fraction_theta_full 0.994
_diffrn_measured_fraction_theta_max 0.994
_diffrn_measurement_device '95mm CCD camera on \k-goniostat'
_diffrn_measurement_device_type KappaCCD
_diffrn_measurement_method 'CCD rotation images, thick slices'
_diffrn_orient_matrix_type 'by Bruker AXS Collect from scalepack cell'
_diffrn_orient_matrix_UB_11 0.349729E-1
_diffrn_orient_matrix_UB_12 0.521983E-1
_diffrn_orient_matrix_UB_13 -0.74538E-1
_diffrn_orient_matrix_UB_21 -0.575525E-1
_diffrn_orient_matrix_UB_22 0.766062E-1
_diffrn_orient_matrix_UB_23 0.379364E-1
_diffrn_orient_matrix_UB_31 0.940599E-1
_diffrn_orient_matrix_UB_32 0.128079E-1
_diffrn_orient_matrix_UB_33 0.379737E-1
_diffrn_radiation_monochromator graphite
_diffrn_radiation_probe x-ray
_diffrn_radiation_type MoK\a
_diffrn_radiation_wavelength 0.71073
_diffrn_reflns_av_R_equivalents 0.0149
_diffrn_reflns_av_unetI/netI 0.0248
_diffrn_reflns_limit_h_max 10
_diffrn_reflns_limit_h_min -10
_diffrn_reflns_limit_k_max 12
_diffrn_reflns_limit_k_min -12
_diffrn_reflns_limit_l_max 13
_diffrn_reflns_limit_l_min -13
_diffrn_reflns_number 6341
_diffrn_reflns_reduction_process
;
 Scaled and merged with Sortav
 R.H. Blessing, (1987) Cryst. Rev. 1, 3-58
 R.H. Blessing, (1989) J. Appl. Cryst. 22, 396-397
;
_diffrn_reflns_theta_full 25.06
_diffrn_reflns_theta_max 25.06
_diffrn_reflns_theta_min 4.1
_diffrn_source 'Enraf Nonius FR590'
_exptl_absorpt_coefficient_mu 2.039
_exptl_absorpt_correction_type none
_exptl_crystal_colour colourless
_exptl_crystal_density_diffrn 1.435
_exptl_crystal_description prism
_exptl_crystal_F_000 448
_exptl_crystal_size_max 0.35
_exptl_crystal_size_mid 0.2
_exptl_crystal_size_min 0.15
_refine_diff_density_max 0.385
_refine_diff_density_min -0.616
_refine_diff_density_rms 0.046
_refine_ls_extinction_method none
_refine_ls_goodness_of_fit_ref 1.043
_refine_ls_hydrogen_treatment constr
_refine_ls_matrix_type full
_refine_ls_number_parameters 255
_refine_ls_number_reflns 3607
_refine_ls_number_restraints 0
_refine_ls_restrained_S_all 1.043
_refine_ls_R_factor_all 0.0551
_refine_ls_R_factor_gt 0.0439
_refine_ls_shift/su_max 0
_refine_ls_shift/su_mean 0
_refine_ls_structure_factor_coef Fsqd
_refine_ls_weighting_details 'calc w=1/[\s^2^(Fo^2^)+(0.0576P)^2^+0.5247P] where P=(Fo^2^+2Fc^2^)/3'
_refine_ls_weighting_scheme calc
_refine_ls_wR_factor_gt 0.1135
_refine_ls_wR_factor_ref 0.1218
_reflns_number_gt 2900
_reflns_number_total 3607
_reflns_threshold_expression >2sigma(I)
_cod_data_source_file jo202623u_si_003_3.cif
_cod_data_source_block compound8
_cod_original_sg_symbol_Hall 'P -1'
_cod_database_code 4026995

loop_
_symmetry_equiv_pos_as_xyz
'x, y, z'
'-x, -y, -z'

loop_
_atom_site_label
_atom_site_type_symbol
_atom_site_fract_x
_atom_site_fract_y
_atom_site_fract_z
_atom_site_U_iso_or_equiv
_atom_site_adp_type
_atom_site_occupancy
_atom_site_symmetry_multiplicity
_atom_site_calc_flag
_atom_site_refinement_flags
C1 C 0.7578(3) 0.0104(3) 0.0566(3) 0.0601(7) Uani 1 1 d .
C2 C 0.8165(3) -0.0165(2) 0.1672(3) 0.0566(6) Uani 1 1 d .
H2 H 0.8538 -0.0985 0.1902 0.068 Uiso 1 1 calc R
C3 C 0.8203(3) 0.0781(2) 0.2440(2) 0.0458(5) Uani 1 1 d .
C4 C 0.7549(3) 0.2013(2) 0.2162(2) 0.0422(5) Uani 1 1 d .
C5 C 0.6959(3) 0.2268(2) 0.1022(2) 0.0462(5) Uani 1 1 d .
C6 C 0.7021(3) 0.1321(3) 0.0226(2) 0.0565(6) Uani 1 1 d .
H6 H 0.6684 0.1507 -0.0544 0.068 Uiso 1 1 calc R
C7 C 0.9024(3) 0.0433(2) 0.3550(2) 0.0501(6) Uani 1 1 d .
C8 C 0.6142(3) 0.3502(2) 0.0613(2) 0.0494(6) Uani 1 1 d .
C9 C 0.8270(3) 0.4002(2) 0.2676(2) 0.0536(6) Uani 1 1 d .
C10 C 0.7718(5) 0.5149(3) 0.3134(4) 0.0892(11) Uani 1 1 d .
H10 H 0.6801 0.5246 0.3661 0.107 Uiso 1 1 calc R
C11 C 0.8535(6) 0.6161(3) 0.2808(5) 0.1165(16) Uani 1 1 d .
H11 H 0.8175 0.6926 0.3142 0.14 Uiso 1 1 calc R
C12 C 0.9852(5) 0.6053(4) 0.2008(5) 0.1041(14) Uani 1 1 d .
H12 H 1.0381 0.6739 0.1786 0.125 Uiso 1 1 calc R
C13 C 1.0380(4) 0.4926(4) 0.1540(4) 0.0907(11) Uani 1 1 d .
H13 H 1.1272 0.4843 0.0986 0.109 Uiso 1 1 calc R
C14 C 0.9603(3) 0.3897(3) 0.1879(3) 0.0688(8) Uani 1 1 d .
H14 H 0.9991 0.3128 0.1563 0.083 Uiso 1 1 calc R
C15 C 0.6839(3) 0.2696(2) 0.4243(2) 0.0512(6) Uani 1 1 d .
C16 C 0.5489(3) 0.2140(3) 0.4490(2) 0.0594(7) Uani 1 1 d .
C17 C 0.4912(4) 0.1831(4) 0.5684(3) 0.0881(11) Uani 1 1 d .
H17 H 0.4045 0.1411 0.5837 0.106 Uiso 1 1 calc R
C18 C 0.5613(5) 0.2141(6) 0.6641(3) 0.1126(16) Uani 1 1 d .
H18 H 0.5209 0.1949 0.7445 0.135 Uiso 1 1 calc R
C19 C 0.6896(5) 0.2727(5) 0.6422(3) 0.1107(16) Uani 1 1 d .
H19 H 0.7351 0.2955 0.7078 0.133 Uiso 1 1 calc R
C20 C 0.7540(4) 0.2991(4) 0.5231(3) 0.0779(9) Uani 1 1 d .
H20 H 0.8443 0.3367 0.5093 0.094 Uiso 1 1 calc R
C21 C 0.3249(5) 0.2104(10) 0.3564(5) 0.220(5) Uani 1 1 d .
H21A H 0.2931 0.1893 0.2808 0.33 Uiso 1 1 calc R
H21B H 0.2902 0.2971 0.3695 0.33 Uiso 1 1 calc R
H21C H 0.2807 0.1595 0.4232 0.33 Uiso 1 1 calc R
O006 O 0.4792(3) 0.1902(3) 0.35027(19) 0.0867(7) Uani 1 1 d .
O4 O 0.9913(2) 0.11470(18) 0.3834(2) 0.0685(6) Uani 1 1 d .
H4 H 1.0267 0.0869 0.447 0.103 Uiso 1 1 calc R
O3 O 0.8841(3) -0.06127(19) 0.4104(2) 0.0766(6) Uani 1 1 d .
O2 O 0.5414(3) 0.4206(2) 0.14079(18) 0.0827(7) Uani 1 1 d .
H2A H 0.4984 0.4834 0.1066 0.124 Uiso 1 1 calc R
O1 O 0.6169(3) 0.3750(2) -0.05157(17) 0.0776(6) Uani 1 1 d .
Br01 Br 0.75116(6) -0.11853(4) -0.04905(4) 0.1094(2) Uani 1 1 d .
N1 N 0.7468(2) 0.29448(18) 0.30076(17) 0.0468(5) Uani 1 1 d .

loop_
_atom_site_aniso_label
_atom_site_aniso_U_11
_atom_site_aniso_U_22
_atom_site_aniso_U_33
_atom_site_aniso_U_23
_atom_site_aniso_U_13
_atom_site_aniso_U_12
C1 0.0722(18) 0.0553(15) 0.0532(15) -0.0120(12) -0.0150(13) 0.0027(13)
C2 0.0648(16) 0.0429(13) 0.0607(16) -0.0005(11) -0.0159(13) 0.0043(11)
C3 0.0485(13) 0.0446(12) 0.0440(12) 0.0065(10) -0.0140(10) -0.0023(10)
C4 0.0445(12) 0.0432(12) 0.0382(11) 0.0033(9) -0.0097(9) -0.0017(10)
C5 0.0499(13) 0.0493(13) 0.0376(12) 0.0054(10) -0.0114(10) 0.0027(10)
C6 0.0662(16) 0.0623(16) 0.0398(13) -0.0038(11) -0.0165(11) 0.0056(13)
C7 0.0532(14) 0.0464(13) 0.0514(14) 0.0087(11) -0.0193(11) -0.0027(11)
C8 0.0536(14) 0.0552(14) 0.0373(12) 0.0040(11) -0.0136(10) 0.0047(11)
C9 0.0599(15) 0.0443(13) 0.0572(15) 0.0034(11) -0.0156(12) -0.0044(11)
C10 0.096(3) 0.0523(17) 0.114(3) -0.0152(18) 0.016(2) -0.0089(17)
C11 0.134(4) 0.051(2) 0.163(4) -0.017(2) 0.012(3) -0.024(2)
C12 0.102(3) 0.065(2) 0.149(4) 0.010(2) -0.015(3) -0.031(2)
C13 0.075(2) 0.081(2) 0.116(3) 0.007(2) -0.001(2) -0.0248(19)
C14 0.0638(18) 0.0561(16) 0.086(2) -0.0007(15) -0.0059(16) -0.0083(14)
C15 0.0584(15) 0.0584(15) 0.0375(12) -0.0006(11) -0.0137(11) -0.0045(12)
C16 0.0570(15) 0.0809(19) 0.0425(13) -0.0057(12) -0.0109(12) -0.0102(14)
C17 0.076(2) 0.134(3) 0.0567(19) 0.0008(19) -0.0011(16) -0.032(2)
C18 0.094(3) 0.203(5) 0.0417(17) 0.006(2) -0.0065(17) -0.031(3)
C19 0.102(3) 0.198(5) 0.0422(17) -0.015(2) -0.0244(18) -0.036(3)
C20 0.077(2) 0.114(3) 0.0509(16) -0.0118(16) -0.0199(15) -0.0265(19)
C21 0.068(3) 0.522(16) 0.085(3) -0.069(6) -0.012(2) -0.061(5)
O006 0.0680(13) 0.143(2) 0.0579(12) -0.0260(13) -0.0088(10) -0.0321(14)
O4 0.0750(12) 0.0614(11) 0.0764(13) 0.0215(10) -0.0443(11) -0.0157(10)
O3 0.0959(15) 0.0611(12) 0.0815(14) 0.0338(11) -0.0498(12) -0.0262(11)
O2 0.1106(17) 0.0724(14) 0.0526(11) 0.0006(10) -0.0210(11) 0.0417(12)
O1 0.1004(16) 0.0775(14) 0.0436(10) 0.0142(9) -0.0132(10) 0.0245(11)
Br01 0.1524(4) 0.0831(3) 0.0979(3) -0.0476(2) -0.0436(3) 0.0153(3)
N1 0.0589(12) 0.0425(10) 0.0402(10) 0.0020(8) -0.0145(9) -0.0052(9)

loop_
_atom_type_symbol
_atom_type_description
_atom_type_scat_dispersion_real
_atom_type_scat_dispersion_imag
_atom_type_scat_source
C C 0.0033 0.0016 'International Tables Vol C Tables 4.2.6.8 and 6.1.1.4'
H H 0 0 'International Tables Vol C Tables 4.2.6.8 and 6.1.1.4'
O O 0.0106 0.006 'International Tables Vol C Tables 4.2.6.8 and 6.1.1.4'
Br Br -0.2901 2.4595 'International Tables Vol C Tables 4.2.6.8 and 6.1.1.4'
N N 0.0061 0.0033 'International Tables Vol C Tables 4.2.6.8 and 6.1.1.4'

loop_
_geom_angle_atom_site_label_1
_geom_angle_atom_site_label_2
_geom_angle_atom_site_label_3
_geom_angle
C2 C1 C6 120.0(2)
C2 C1 Br01 120.4(2)
C6 C1 Br01 119.6(2)
C1 C2 C3 120.0(2)
C2 C3 C4 121.4(2)
C2 C3 C7 116.5(2)
C4 C3 C7 122.1(2)
C3 C4 N1 120.8(2)
C3 C4 C5 117.4(2)
N1 C4 C5 121.8(2)
C6 C5 C4 120.3(2)
C6 C5 C8 115.1(2)
C4 C5 C8 124.4(2)
C1 C6 C5 120.6(2)
O4 C7 O3 124.0(2)
O4 C7 C3 118.7(2)
O3 C7 C3 117.1(2)
O1 C8 O2 123.6(2)
O1 C8 C5 117.3(2)
O2 C8 C5 119.0(2)
C14 C9 C10 118.7(3)
C14 C9 N1 120.3(2)
C10 C9 N1 121.0(3)
C9 C10 C11 119.7(4)
C12 C11 C10 121.3(4)
C13 C12 C11 118.9(3)
C12 C13 C14 120.7(4)
C9 C14 C13 120.7(3)
C20 C15 C16 118.1(2)
C20 C15 N1 121.8(2)
C16 C15 N1 120.1(2)
O006 C16 C17 122.4(3)
O006 C16 C15 116.9(2)
C17 C16 C15 120.7(3)
C18 C17 C16 120.1(3)
C19 C18 C17 120.1(3)
C18 C19 C20 120.8(3)
C19 C20 C15 120.1(3)
C21 O006 C16 119.1(3)
C4 N1 C15 118.76(19)
C4 N1 C9 119.3(2)
C15 N1 C9 120.9(2)

loop_
_geom_bond_atom_site_label_1
_geom_bond_atom_site_label_2
_geom_bond_distance
C1 C2 1.375(4)
C1 C6 1.381(4)
C1 Br01 1.889(3)
C2 C3 1.378(4)
C3 C4 1.404(3)
C3 C7 1.492(3)
C4 N1 1.409(3)
C4 C5 1.409(3)
C5 C6 1.385(4)
C5 C8 1.493(3)
C7 O4 1.249(3)
C7 O3 1.263(3)
C8 O1 1.247(3)
C8 O2 1.256(3)
C9 C14 1.370(4)
C9 C10 1.376(4)
C9 N1 1.423(3)
C10 C11 1.389(5)
C11 C12 1.361(6)
C12 C13 1.357(6)
C13 C14 1.385(5)
C15 C20 1.389(4)
C15 C16 1.389(4)
C15 N1 1.422(3)
C16 O006 1.366(3)
C16 C17 1.381(4)
C17 C18 1.365(5)
C18 C19 1.353(6)
C19 C20 1.386(5)
C21 O006 1.337(5)

loop_
_cod_related_entry_id
_cod_related_entry_database
_cod_related_entry_code
1 ChemSpider 30659474
